data_2227183
loop_
_publ_author_name
'Khan, Muhammad Naeem'
'Tahir, M. Nawaz'
'Khan, Misbahul Ain'
'Rehman, Salma'
'Ather, Abdul Qayyum'

_publ_section_title
;
 5<i>H</i>-Thiochromeno[2,3-<i>b</i>]pyridine-5,10,10-trione
;
_journal_coeditor_code BQ2235
_journal_issue 10
_journal_name_full 'Acta Crystallographica Section E'
_journal_page_first o2673
_journal_page_last o2674
_journal_paper_doi 10.1107/S1600536810038171
_journal_volume 66
_journal_year 2010
_chemical_formula_iupac 'C12 H7 N O3 S'
_chemical_formula_moiety 'C12 H7 N O3 S'
_chemical_formula_sum 'C12 H7 N O3 S'
_chemical_formula_weight 245.25
_chemical_name_systematic
;
5<i>H</i>-Thiochromeno[2,3-<i>b</i>]pyridine-5,10,10-trione
;
_space_group_IT_number 29
_symmetry_cell_setting orthorhombic
_symmetry_space_group_name_Hall 'P 2c -2ac'
_symmetry_space_group_name_H-M 'P c a 21'
_atom_sites_solution_hydrogens geom
_atom_sites_solution_primary direct
_atom_sites_solution_secondary difmap
_audit_creation_method SHELXL-97
_cell_angle_alpha 90
_cell_angle_beta 90
_cell_angle_gamma 90
_cell_formula_units_Z 8
_cell_length_a 12.157(5)
_cell_length_b 11.483(5)
_cell_length_c 14.964(7)
_cell_measurement_reflns_used 2838
_cell_measurement_temperature 296(2)
_cell_measurement_theta_max 25.24
_cell_measurement_theta_min 2.24
_cell_volume 2089.0(16)
_computing_cell_refinement 'SAINT (Bruker, 2009)'
_computing_data_collection 'APEX2 (Bruker, 2009)'
_computing_data_reduction SAINT
_computing_molecular_graphics 'ORTEP-3 for Windows (Farrugia, 1997) and PLATON (Spek, 2009)'
_computing_publication_material
;
WinGX (Farrugia, 1999) and PLATON (Spek, 2009)
;
_computing_structure_refinement 'SHELXL97 (Sheldrick, 2008)'
_computing_structure_solution 'SHELXS97 (Sheldrick, 2008)'
_diffrn_ambient_temperature 296(2)
_diffrn_detector_area_resol_mean 8.10
_diffrn_measured_fraction_theta_full 0.998
_diffrn_measured_fraction_theta_max 0.998
_diffrn_measurement_device_type 'Bruker Kappa APEXII CCD'
_diffrn_measurement_method \w
_diffrn_radiation_monochromator graphite
_diffrn_radiation_source 'fine-focus sealed tube'
_diffrn_radiation_type MoK\a
_diffrn_radiation_wavelength 0.71073
_diffrn_reflns_av_R_equivalents 0.0614
_diffrn_reflns_av_sigmaI/netI 0.0425
_diffrn_reflns_limit_h_max 14
_diffrn_reflns_limit_h_min -14
_diffrn_reflns_limit_k_max 13
_diffrn_reflns_limit_k_min -13
_diffrn_reflns_limit_l_max 17
_diffrn_reflns_limit_l_min -17
_diffrn_reflns_number 29502
_diffrn_reflns_theta_full 25.24
_diffrn_reflns_theta_max 25.24
_diffrn_reflns_theta_min 2.44
_diffrn_standards_number 0
_exptl_absorpt_coefficient_mu 0.303
_exptl_absorpt_correction_T_max 0.985
_exptl_absorpt_correction_T_min 0.968
_exptl_absorpt_correction_type multi-scan
_exptl_absorpt_process_details '(SADABS; Bruker, 2005)'
_exptl_crystal_colour white
_exptl_crystal_density_diffrn 1.560
_exptl_crystal_density_method 'not measured'
_exptl_crystal_description needle
_exptl_crystal_F_000 1008
_exptl_crystal_size_max 0.35
_exptl_crystal_size_mid 0.14
_exptl_crystal_size_min 0.12
_refine_diff_density_max 0.197
_refine_diff_density_min -0.253
_refine_ls_abs_structure_details 'Flack (1983), 1749 Friedal pairs'
_refine_ls_abs_structure_Flack 0.13(9)
_refine_ls_goodness_of_fit_ref 1.041
_refine_ls_hydrogen_treatment constr
_refine_ls_matrix_type full
_refine_ls_number_parameters 307
_refine_ls_number_reflns 3718
_refine_ls_number_restraints 1
_refine_ls_restrained_S_all 1.041
_refine_ls_R_factor_all 0.0650
_refine_ls_R_factor_gt 0.0414
_refine_ls_shift/su_max 0.000
_refine_ls_shift/su_mean 0.000
_refine_ls_structure_factor_coef Fsqd
_refine_ls_weighting_details 'calc w=1/[\s^2^(Fo^2^)+(0.0430P)^2^+0.3395P] where P=(Fo^2^+2Fc^2^)/3'
_refine_ls_weighting_scheme calc
_refine_ls_wR_factor_gt 0.0852
_refine_ls_wR_factor_ref 0.0942
_reflns_number_gt 2838
_reflns_number_total 3718
_reflns_threshold_expression I>2\s(I)
_cod_data_source_file bq2235.cif
_cod_data_source_block I
_cod_database_code 2227183
_cod_database_fobs_code 2227183

loop_
_symmetry_equiv_pos_site_id
_symmetry_equiv_pos_as_xyz
1 x,y,z
2 -x,-y,1/2+z
3 1/2-x,y,1/2+z
4 1/2+x,-y,z

loop_
_atom_site_aniso_label
_atom_site_aniso_U_11
_atom_site_aniso_U_22
_atom_site_aniso_U_33
_atom_site_aniso_U_12
_atom_site_aniso_U_13
_atom_site_aniso_U_23
S1 0.0312(4) 0.0449(5) 0.0428(5) -0.0024(4) 0.0075(4) 0.0005(6)
O1 0.0356(14) 0.0615(19) 0.084(2) -0.0044(13) 0.0160(15) 0.0022(16)
O2 0.0675(17) 0.063(2) 0.0510(16) -0.0010(15) 0.0260(15) 0.0026(15)
O3 0.0278(12) 0.0550(18) 0.0716(19) -0.0022(12) -0.0036(12) 0.0009(14)
N1 0.0506(19) 0.046(2) 0.077(4) -0.0001(16) 0.001(2) -0.0009(19)
C1 0.0339(18) 0.048(2) 0.037(2) -0.0020(15) -0.0044(17) 0.0073(19)
C2 0.041(2) 0.044(2) 0.059(3) -0.0074(18) 0.012(2) 0.008(2)
C3 0.066(3) 0.047(3) 0.073(3) -0.004(2) -0.002(3) 0.013(2)
C4 0.056(2) 0.046(3) 0.079(4) 0.013(2) 0.001(2) 0.007(2)
C5 0.039(2) 0.054(3) 0.062(3) 0.007(2) 0.002(2) 0.004(2)
C6 0.0312(18) 0.048(2) 0.039(2) 0.0023(16) -0.0043(15) 0.0007(16)
C7 0.031(2) 0.049(2) 0.043(2) -0.0046(17) -0.0005(16) 0.0049(18)
C8 0.0320(19) 0.047(2) 0.043(2) -0.0072(18) -0.0023(17) 0.0030(19)
C9 0.041(2) 0.060(3) 0.056(4) -0.011(2) -0.002(2) 0.007(2)
C10 0.058(3) 0.042(3) 0.077(4) -0.012(2) -0.006(2) 0.006(2)
C11 0.059(2) 0.043(3) 0.084(4) -0.002(2) 0.002(3) -0.004(2)
C12 0.0348(19) 0.041(2) 0.041(3) 0.0000(17) -0.0007(17) 0.0009(18)
S2 0.0301(4) 0.0465(5) 0.0551(6) -0.0046(4) -0.0106(4) 0.0082(7)
O4 0.0295(14) 0.0615(17) 0.0564(18) 0.0004(12) -0.0134(13) -0.0057(14)
O5 0.0752(19) 0.065(2) 0.070(2) -0.0092(15) -0.0416(18) 0.0119(16)
O6 0.0373(15) 0.0631(19) 0.090(2) -0.0025(13) 0.0133(15) 0.0150(15)
N2 0.0447(17) 0.049(2) 0.068(3) 0.0048(15) -0.007(2) 0.0099(17)
C13 0.0334(18) 0.043(2) 0.041(2) -0.0044(15) -0.0053(17) 0.0032(18)
C14 0.041(2) 0.052(3) 0.072(3) -0.009(2) -0.011(2) 0.003(2)
C15 0.070(3) 0.044(3) 0.092(4) -0.009(2) -0.012(3) -0.004(3)
C16 0.062(3) 0.048(3) 0.088(4) 0.012(2) -0.004(3) -0.005(3)
C17 0.042(2) 0.053(3) 0.065(3) 0.0102(19) -0.007(2) -0.010(2)
C18 0.0316(18) 0.047(2) 0.039(2) 0.0004(16) -0.0020(15) -0.0030(15)
C19 0.034(2) 0.052(2) 0.0317(19) -0.0013(17) 0.0002(16) 0.0005(17)
C20 0.0294(18) 0.044(2) 0.036(2) -0.0040(17) 0.0018(15) 0.0006(17)
C21 0.039(2) 0.049(3) 0.054(3) -0.0090(19) 0.002(2) -0.004(2)
C22 0.051(2) 0.044(3) 0.067(3) -0.012(2) 0.009(2) -0.004(2)
C23 0.058(3) 0.037(3) 0.075(4) 0.008(2) 0.006(2) 0.003(2)
C24 0.0362(19) 0.039(2) 0.040(2) 0.0010(17) 0.0031(17) 0.0052(18)

loop_
_atom_site_type_symbol
_atom_site_label
_atom_site_fract_x
_atom_site_fract_y
_atom_site_fract_z
_atom_site_U_iso_or_equiv
_atom_site_thermal_displace_type
_atom_site_calc_flag
_atom_site_refinement_flags
_atom_site_occupancy
S S1 0.81953(6) 0.23202(7) 0.11098(7) 0.0396(3) Uani . . 1.000
O O1 0.4807(2) 0.2221(2) 0.2163(2) 0.0604(10) Uani . . 1.000
O O2 0.8585(2) 0.2231(2) 0.0215(2) 0.0605(10) Uani . . 1.000
O O3 0.90038(19) 0.2461(2) 0.1799(2) 0.0515(10) Uani . . 1.000
N N1 0.7975(3) 0.0089(3) 0.1253(4) 0.0579(16) Uani . . 1.000
C C1 0.7263(2) 0.3484(3) 0.1177(2) 0.0396(11) Uani . . 1.000
C C2 0.7670(3) 0.4540(3) 0.0899(3) 0.0480(14) Uani . . 1.000
C C3 0.7021(3) 0.5509(4) 0.0970(3) 0.0620(17) Uani . . 1.000
C C4 0.5960(3) 0.5429(4) 0.1313(3) 0.0603(18) Uani . . 1.000
C C5 0.5556(3) 0.4373(4) 0.1565(3) 0.0517(16) Uani . . 1.000
C C6 0.6192(3) 0.3367(3) 0.1509(2) 0.0394(11) Uani . . 1.000
C C7 0.5707(3) 0.2240(3) 0.1802(2) 0.0410(12) Uani . . 1.000
C C8 0.6319(3) 0.1143(3) 0.1664(3) 0.0407(11) Uani . . 1.000
C C9 0.5807(3) 0.0072(3) 0.1860(4) 0.0523(18) Uani . . 1.000
C C10 0.6387(4) -0.0949(3) 0.1760(3) 0.0590(19) Uani . . 1.000
C C11 0.7462(4) -0.0915(4) 0.1467(3) 0.0620(18) Uani . . 1.000
C C12 0.7393(3) 0.1068(3) 0.1364(3) 0.0389(14) Uani . . 1.000
S S2 0.55676(6) 0.72967(8) 0.42422(7) 0.0439(3) Uani . . 1.000
O O4 0.2126(2) 0.7236(2) 0.33032(18) 0.0491(9) Uani . . 1.000
O O5 0.5968(2) 0.7223(2) 0.5146(2) 0.0701(11) Uani . . 1.000
O O6 0.6358(2) 0.7403(2) 0.3539(2) 0.0635(10) Uani . . 1.000
N N2 0.5313(3) 0.5063(3) 0.4106(3) 0.0539(13) Uani . . 1.000
C C13 0.4655(2) 0.8471(3) 0.4173(3) 0.0391(11) Uani . . 1.000
C C14 0.5086(3) 0.9534(3) 0.4424(3) 0.0550(16) Uani . . 1.000
C C15 0.4448(3) 1.0509(4) 0.4341(4) 0.0687(19) Uani . . 1.000
C C16 0.3396(3) 1.0443(4) 0.4026(4) 0.0660(19) Uani . . 1.000
C C17 0.2959(3) 0.9386(3) 0.3784(3) 0.0533(16) Uani . . 1.000
C C18 0.3576(3) 0.8374(3) 0.3856(2) 0.0392(11) Uani . . 1.000
C C19 0.3053(3) 0.7249(3) 0.3592(2) 0.0392(11) Uani . . 1.000
C C20 0.3670(3) 0.6127(3) 0.3704(3) 0.0365(11) Uani . . 1.000
C C21 0.3156(3) 0.5088(3) 0.3504(4) 0.0473(16) Uani . . 1.000
C C22 0.3716(3) 0.4060(3) 0.3600(3) 0.0540(16) Uani . . 1.000
C C23 0.4783(4) 0.4074(4) 0.3899(3) 0.0567(19) Uani . . 1.000
C C24 0.4750(3) 0.6059(3) 0.4004(3) 0.0384(11) Uani . . 1.000
H H2 0.83773 0.45951 0.06657 0.0578 Uiso . . 1.000
H H3 0.72920 0.62284 0.07869 0.0744 Uiso . . 1.000
H H4 0.55289 0.60938 0.13709 0.0725 Uiso . . 1.000
H H5 0.48391 0.43225 0.17780 0.0621 Uiso . . 1.000
H H9 0.50812 0.00552 0.20555 0.0627 Uiso . . 1.000
H H10 0.60550 -0.16592 0.18901 0.0705 Uiso . . 1.000
H H11 0.78485 -0.16105 0.14140 0.0741 Uiso . . 1.000
H H14 0.57990 0.95872 0.46456 0.0658 Uiso . . 1.000
H H15 0.47355 1.12296 0.45013 0.0823 Uiso . . 1.000
H H16 0.29745 1.11160 0.39751 0.0790 Uiso . . 1.000
H H17 0.22412 0.93488 0.35701 0.0641 Uiso . . 1.000
H H21 0.24310 0.50852 0.33052 0.0567 Uiso . . 1.000
H H22 0.33746 0.33569 0.34637 0.0648 Uiso . . 1.000
H H23 0.51535 0.33705 0.39606 0.0682 Uiso . . 1.000

loop_
_atom_type_symbol
_atom_type_description
_atom_type_scat_dispersion_real
_atom_type_scat_dispersion_imag
_atom_type_scat_source
C C 0.0033 0.0016 'International Tables Vol C Tables 4.2.6.8 and 6.1.1.4'
H H 0.0000 0.0000 'International Tables Vol C Tables 4.2.6.8 and 6.1.1.4'
N N 0.0061 0.0033 'International Tables Vol C Tables 4.2.6.8 and 6.1.1.4'
O O 0.0106 0.0060 'International Tables Vol C Tables 4.2.6.8 and 6.1.1.4'
S S 0.1246 0.1234 'International Tables Vol C Tables 4.2.6.8 and 6.1.1.4'

loop_
_geom_angle_atom_site_label_1
_geom_angle_atom_site_label_2
_geom_angle_atom_site_label_3
_geom_angle_site_symmetry_1
_geom_angle_site_symmetry_2
_geom_angle_site_symmetry_3
_geom_angle
_geom_angle_publ_flag
O2 S1 O3 . . . 117.15(15) no
O2 S1 C1 . . . 108.87(15) no
O2 S1 C12 . . . 108.99(18) no
O3 S1 C1 . . . 108.40(14) no
O3 S1 C12 . . . 108.26(18) no
C1 S1 C12 . . . 104.43(15) no
O5 S2 C13 . . . 108.38(18) no
O5 S2 C24 . . . 109.37(18) no
O6 S2 C13 . . . 108.47(17) no
O6 S2 C24 . . . 107.31(18) no
C13 S2 C24 . . . 104.53(16) no
O5 S2 O6 . . . 117.97(16) no
C11 N1 C12 . . . 116.4(4) no
C23 N2 C24 . . . 116.8(4) no
S1 C1 C2 . . . 115.0(2) no
S1 C1 C6 . . . 123.2(3) no
C2 C1 C6 . . . 121.8(3) no
C1 C2 C3 . . . 119.1(3) no
C2 C3 C4 . . . 120.6(4) no
C3 C4 C5 . . . 119.7(4) no
C4 C5 C6 . . . 121.5(3) no
C1 C6 C5 . . . 117.3(3) no
C5 C6 C7 . . . 118.9(3) no
C1 C6 C7 . . . 123.8(3) no
O1 C7 C8 . . . 119.9(3) no
C6 C7 C8 . . . 120.1(3) no
O1 C7 C6 . . . 120.1(3) no
C7 C8 C9 . . . 119.5(3) no
C7 C8 C12 . . . 125.0(3) no
C9 C8 C12 . . . 115.5(3) no
C8 C9 C10 . . . 119.6(4) no
C9 C10 C11 . . . 119.7(4) no
N1 C11 C10 . . . 122.5(4) no
S1 C12 N1 . . . 111.3(3) no
S1 C12 C8 . . . 122.5(3) no
N1 C12 C8 . . . 126.3(3) no
C3 C2 H2 . . . 120.00 no
C1 C2 H2 . . . 120.00 no
C2 C3 H3 . . . 120.00 no
C4 C3 H3 . . . 120.00 no
C5 C4 H4 . . . 120.00 no
C3 C4 H4 . . . 120.00 no
C4 C5 H5 . . . 119.00 no
C6 C5 H5 . . . 119.00 no
C8 C9 H9 . . . 120.00 no
C10 C9 H9 . . . 120.00 no
C9 C10 H10 . . . 120.00 no
C11 C10 H10 . . . 120.00 no
N1 C11 H11 . . . 119.00 no
C10 C11 H11 . . . 119.00 no
S2 C13 C14 . . . 115.1(2) no
S2 C13 C18 . . . 123.6(3) no
C14 C13 C18 . . . 121.2(3) no
C13 C14 C15 . . . 118.9(3) no
C14 C15 C16 . . . 121.2(4) no
C15 C16 C17 . . . 120.2(4) no
C16 C17 C18 . . . 120.7(4) no
C13 C18 C17 . . . 117.8(3) no
C13 C18 C19 . . . 123.9(3) no
C17 C18 C19 . . . 118.3(3) no
O4 C19 C18 . . . 120.2(3) no
O4 C19 C20 . . . 119.8(3) no
C18 C19 C20 . . . 120.0(3) no
C19 C20 C21 . . . 119.5(3) no
C19 C20 C24 . . . 123.8(3) no
C21 C20 C24 . . . 116.7(3) no
C20 C21 C22 . . . 119.8(4) no
C21 C22 C23 . . . 119.6(4) no
N2 C23 C22 . . . 122.6(4) no
S2 C24 N2 . . . 112.0(3) no
S2 C24 C20 . . . 123.4(3) no
N2 C24 C20 . . . 124.5(3) no
C13 C14 H14 . . . 121.00 no
C15 C14 H14 . . . 120.00 no
C14 C15 H15 . . . 119.00 no
C16 C15 H15 . . . 119.00 no
C15 C16 H16 . . . 120.00 no
C17 C16 H16 . . . 120.00 no
C16 C17 H17 . . . 120.00 no
C18 C17 H17 . . . 120.00 no
C20 C21 H21 . . . 120.00 no
C22 C21 H21 . . . 120.00 no
C21 C22 H22 . . . 120.00 no
C23 C22 H22 . . . 120.00 no
N2 C23 H23 . . . 119.00 no
C22 C23 H23 . . . 119.00 no

loop_
_geom_bond_atom_site_label_1
_geom_bond_atom_site_label_2
_geom_bond_site_symmetry_1
_geom_bond_site_symmetry_2
_geom_bond_distance
_geom_bond_publ_flag
S1 O2 . . 1.424(3) no
S1 O3 . . 1.434(3) no
S1 C1 . . 1.755(3) no
S1 C12 . . 1.779(4) no
S2 O5 . . 1.440(3) no
S2 O6 . . 1.430(3) no
S2 C13 . . 1.749(3) no
S2 C24 . . 1.771(4) no
O1 C7 . . 1.220(4) no
O4 C19 . . 1.207(4) no
N1 C11 . . 1.349(6) no
N1 C12 . . 1.339(5) no
N2 C23 . . 1.342(6) no
N2 C24 . . 1.342(5) no
C1 C2 . . 1.374(5) no
C1 C6 . . 1.400(4) no
C2 C3 . . 1.368(6) no
C3 C4 . . 1.391(5) no
C4 C5 . . 1.362(6) no
C5 C6 . . 1.393(6) no
C6 C7 . . 1.488(5) no
C7 C8 . . 1.478(5) no
C8 C12 . . 1.383(5) no
C8 C9 . . 1.409(5) no
C9 C10 . . 1.376(5) no
C10 C11 . . 1.379(7) no
C2 H2 . . 0.9300 no
C3 H3 . . 0.9300 no
C4 H4 . . 0.9300 no
C5 H5 . . 0.9300 no
C9 H9 . . 0.9300 no
C10 H10 . . 0.9300 no
C11 H11 . . 0.9300 no
C13 C14 . . 1.380(5) no
C13 C18 . . 1.399(5) no
C14 C15 . . 1.368(6) no
C15 C16 . . 1.365(6) no
C16 C17 . . 1.374(6) no
C17 C18 . . 1.387(5) no
C18 C19 . . 1.493(5) no
C19 C20 . . 1.500(5) no
C20 C21 . . 1.380(5) no
C20 C24 . . 1.390(5) no
C21 C22 . . 1.370(5) no
C22 C23 . . 1.372(6) no
C14 H14 . . 0.9300 no
C15 H15 . . 0.9300 no
C16 H16 . . 0.9300 no
C17 H17 . . 0.9300 no
C21 H21 . . 0.9300 no
C22 H22 . . 0.9300 no
C23 H23 . . 0.9300 no

loop_
_geom_contact_atom_site_label_1
_geom_contact_atom_site_label_2
_geom_contact_distance
_geom_contact_site_symmetry_1
_geom_contact_site_symmetry_2
_geom_contact_publ_flag
O1 C22 3.293(5) . . no
O1 C23 3.358(6) . . no
O1 O5 3.226(4) . 2_664 no
O1 C11 3.385(6) . 4_455 no
O2 C17 3.400(5) . 2_664 no
O2 N1 3.002(5) . . no
O2 O4 3.051(4) . 2_664 no
O2 C15 3.367(5) . 3_644 no
O2 C18 3.394(5) . 2_664 no
O2 C19 3.197(5) . 2_664 no
O3 N1 3.107(5) . . no
O3 C10 3.378(5) . 4_555 no
O3 C19 2.940(4) . 4_565 no
O3 O4 3.225(4) . 4_565 no
O3 C20 3.305(5) . 4_565 no
O3 C18 3.266(4) . 4_565 no
O4 O3 3.225(4) . 4_465 no
O4 O2 3.051(4) . 2_665 no
O4 C23 3.342(6) . 4_465 no
O4 C6 2.996(4) . 4_465 no
O4 C1 3.292(4) . 4_465 no
O4 C8 3.232(5) . 4_465 no
O4 C7 2.896(4) . 4_465 no
O5 C5 3.362(5) . 2_665 no
O5 N2 3.035(5) . . no
O5 C3 3.372(5) . 3_655 no
O5 C7 3.266(5) . 2_665 no
O5 O1 3.226(4) . 2_665 no
O5 C6 3.393(5) . 2_665 no
O6 C22 3.324(5) . 4_565 no
O6 C10 3.266(5) . 1_565 no
O6 N2 3.091(5) . . no
O1 H9 2.5100 . . no
O1 H11 2.7200 . 4_455 no
O1 H5 2.4800 . . no
O1 H22 2.9200 . . no
O2 H2 2.8100 . . no
O2 H23 2.7500 . 3_654 no
O2 H15 2.5800 . 3_644 no
O3 H4 2.5700 . 4_565 no
O3 H10 2.6600 . 4_555 no
O4 H21 2.5000 . . no
O4 H17 2.4600 . . no
O4 H23 2.6800 . 4_465 no
O5 H11 2.7300 . 3_665 no
O5 H14 2.8200 . . no
O5 H3 2.5900 . 3_655 no
O6 H16 2.6800 . 4_575 no
O6 H10 2.7200 . 1_565 no
O6 H22 2.6000 . 4_565 no
N1 O3 3.107(5) . . no
N1 O2 3.002(5) . . no
N2 O6 3.091(5) . . no
N2 O5 3.035(5) . . no
N1 H14 2.8900 . 3_644 no
N1 H9 2.8300 . 4_555 no
N2 H2 2.8800 . 3_655 no
N2 H21 2.8500 . 4_565 no
C1 O4 3.292(4) . 4_565 no
C3 O5 3.372(5) . 3_654 no
C5 O5 3.362(5) . 2_664 no
C6 O4 2.996(4) . 4_565 no
C6 O5 3.393(5) . 2_664 no
C7 O4 2.896(4) . 4_565 no
C7 O5 3.266(5) . 2_664 no
C8 O4 3.232(5) . 4_565 no
C10 O6 3.266(5) . 1_545 no
C10 O3 3.378(5) . 4_455 no
C11 O1 3.385(6) . 4_555 no
C15 O2 3.367(5) . 3_665 no
C17 O2 3.400(5) . 2_665 no
C18 O3 3.266(4) . 4_465 no
C18 O2 3.394(5) . 2_665 no
C19 O2 3.197(5) . 2_665 no
C19 O3 2.940(4) . 4_465 no
C20 O3 3.305(5) . 4_465 no
C22 O1 3.293(5) . . no
C22 O6 3.324(5) . 4_465 no
C23 O1 3.358(6) . . no
C23 O4 3.342(6) . 4_565 no
C22 H5 3.0600 . . no
H2 O2 2.8100 . . no
H2 N2 2.8800 . 3_654 no
H3 O5 2.5900 . 3_654 no
H4 O3 2.5700 . 4_465 no
H5 C22 3.0600 . . no
H5 O1 2.4800 . . no
H9 O1 2.5100 . . no
H9 N1 2.8300 . 4_455 no
H10 O6 2.7200 . 1_545 no
H10 O3 2.6600 . 4_455 no
H11 O5 2.7300 . 3_644 no
H11 O1 2.7200 . 4_555 no
H14 O5 2.8200 . . no
H14 N1 2.8900 . 3_665 no
H15 O2 2.5800 . 3_665 no
H16 O6 2.6800 . 4_475 no
H17 O4 2.4600 . . no
H21 O4 2.5000 . . no
H21 N2 2.8500 . 4_465 no
H22 O1 2.9200 . . no
H22 O6 2.6000 . 4_465 no
H23 O2 2.7500 . 3_655 no
H23 O4 2.6800 . 4_565 no

loop_
_geom_hbond_atom_site_label_D
_geom_hbond_atom_site_label_H
_geom_hbond_atom_site_label_A
_geom_hbond_site_symmetry_A
_geom_hbond_distance_DH
_geom_hbond_distance_HA
_geom_hbond_distance_DA
_geom_hbond_angle_DHA
_geom_hbond_publ_flag
C3 H3 O5 3_654 0.93 2.59 3.372(5) 142 yes
C4 H4 O3 4_465 0.93 2.57 3.472(5) 164 yes
C15 H15 O2 3_665 0.93 2.58 3.367(5) 143 yes
S1 O3 Cg2 3_665 1.434(3) 3.212(4) 4.421(3) 141.14(14) yes
C19 O4 Cg1 4_465 1.207(4) 2.869(3) 3.585(4) 117.2(2) yes

loop_
_geom_torsion_atom_site_label_1
_geom_torsion_atom_site_label_2
_geom_torsion_atom_site_label_3
_geom_torsion_atom_site_label_4
_geom_torsion_site_symmetry_1
_geom_torsion_site_symmetry_2
_geom_torsion_site_symmetry_3
_geom_torsion_site_symmetry_4
_geom_torsion
_geom_torsion_publ_flag
O2 S1 C1 C2 . . . . -56.2(3) no
O2 S1 C1 C6 . . . . 125.4(3) no
O3 S1 C1 C2 . . . . 72.3(3) no
O3 S1 C1 C6 . . . . -106.1(3) no
C12 S1 C1 C2 . . . . -172.5(3) no
C12 S1 C1 C6 . . . . 9.1(3) no
O2 S1 C12 N1 . . . . 57.7(4) no
O2 S1 C12 C8 . . . . -124.3(4) no
O3 S1 C12 N1 . . . . -70.7(4) no
O3 S1 C12 C8 . . . . 107.3(4) no
C1 S1 C12 N1 . . . . 173.9(4) no
C1 S1 C12 C8 . . . . -8.0(4) no
O5 S2 C13 C18 . . . . -125.2(3) no
O6 S2 C13 C14 . . . . -72.0(4) no
O6 S2 C13 C18 . . . . 105.6(3) no
C24 S2 C13 C14 . . . . 173.7(3) no
C24 S2 C13 C18 . . . . -8.7(4) no
O5 S2 C24 N2 . . . . -58.7(4) no
O5 S2 C24 C20 . . . . 124.3(4) no
O6 S2 C24 N2 . . . . 70.3(4) no
O6 S2 C24 C20 . . . . -106.7(4) no
C13 S2 C24 N2 . . . . -174.6(3) no
C13 S2 C24 C20 . . . . 8.4(4) no
O5 S2 C13 C14 . . . . 57.2(4) no
C11 N1 C12 C8 . . . . -0.9(8) no
C12 N1 C11 C10 . . . . 1.8(8) no
C11 N1 C12 S1 . . . . 177.1(4) no
C23 N2 C24 S2 . . . . -176.8(3) no
C23 N2 C24 C20 . . . . 0.1(7) no
C24 N2 C23 C22 . . . . -0.3(7) no
S1 C1 C6 C5 . . . . 177.0(3) no
S1 C1 C2 C3 . . . . -176.7(3) no
C6 C1 C2 C3 . . . . 1.7(6) no
C2 C1 C6 C7 . . . . 178.8(3) no
S1 C1 C6 C7 . . . . -2.9(4) no
C2 C1 C6 C5 . . . . -1.3(5) no
C1 C2 C3 C4 . . . . -0.4(7) no
C2 C3 C4 C5 . . . . -1.2(7) no
C3 C4 C5 C6 . . . . 1.7(7) no
C4 C5 C6 C7 . . . . 179.5(4) no
C4 C5 C6 C1 . . . . -0.4(6) no
C1 C6 C7 O1 . . . . 173.0(3) no
C1 C6 C7 C8 . . . . -6.4(5) no
C5 C6 C7 O1 . . . . -6.9(5) no
C5 C6 C7 C8 . . . . 173.7(3) no
O1 C7 C8 C9 . . . . 7.0(6) no
O1 C7 C8 C12 . . . . -171.8(4) no
C6 C7 C8 C9 . . . . -173.6(4) no
C6 C7 C8 C12 . . . . 7.6(6) no
C7 C8 C9 C10 . . . . -177.9(4) no
C12 C8 C9 C10 . . . . 1.0(7) no
C7 C8 C12 S1 . . . . 0.6(6) no
C7 C8 C12 N1 . . . . 178.3(5) no
C9 C8 C12 S1 . . . . -178.3(4) no
C9 C8 C12 N1 . . . . -0.5(7) no
C8 C9 C10 C11 . . . . -0.2(8) no
C9 C10 C11 N1 . . . . -1.4(8) no
S2 C13 C14 C15 . . . . 176.3(4) no
C18 C13 C14 C15 . . . . -1.4(7) no
S2 C13 C18 C17 . . . . -176.1(3) no
S2 C13 C18 C19 . . . . 3.9(5) no
C14 C13 C18 C17 . . . . 1.3(6) no
C14 C13 C18 C19 . . . . -178.7(4) no
C13 C14 C15 C16 . . . . 0.8(8) no
C14 C15 C16 C17 . . . . -0.1(9) no
C15 C16 C17 C18 . . . . 0.0(8) no
C16 C17 C18 C13 . . . . -0.6(6) no
C16 C17 C18 C19 . . . . 179.4(4) no
C13 C18 C19 O4 . . . . -178.2(3) no
C13 C18 C19 C20 . . . . 3.2(5) no
C17 C18 C19 O4 . . . . 1.8(5) no
C17 C18 C19 C20 . . . . -176.8(3) no
O4 C19 C20 C21 . . . . -2.2(6) no
O4 C19 C20 C24 . . . . 177.9(4) no
C18 C19 C20 C21 . . . . 176.4(4) no
C18 C19 C20 C24 . . . . -3.5(6) no
C19 C20 C21 C22 . . . . 179.7(4) no
C24 C20 C21 C22 . . . . -0.4(7) no
C19 C20 C24 S2 . . . . -3.3(6) no
C19 C20 C24 N2 . . . . -179.9(4) no
C21 C20 C24 S2 . . . . 176.8(4) no
C21 C20 C24 N2 . . . . 0.2(7) no
C20 C21 C22 C23 . . . . 0.3(8) no
C21 C22 C23 N2 . . . . 0.1(7) no
